data_8104604
loop_
_publ_author_name
'Ze-Hai, Qiu'
'Zhu-Sen, Zhang'
'Wu-Hua, Chen'

_publ_section_title
;
 The crystal structure of catena-poly[(1,10-phenanthroline-k2
 N,N&#x2032;)-(\m3-tetraoxidomoybdato(VI)-k3
 O:O&#x2032;:O&#x2033;)manganese(II)] C12H8N2O4MoMn
;
_journal_issue 6
_journal_name_full 'Zeitschrift f\"ur Kristallographie - New Crystal Structures'
_journal_page_first 1347
_journal_page_last 1349
_journal_paper_doi 10.1515/ncrs-2021-0338
_journal_volume 236
_journal_year 2021
_chemical_formula_moiety '0.5(C24 H16 Mn2 Mo2 N4 O8)'
_chemical_formula_sum 'C12 H8 Mn Mo N2 O4'
_chemical_formula_weight 395.08
_space_group_crystal_system monoclinic
_space_group_IT_number 11
_space_group_name_Hall '-P 2yb'
_space_group_name_H-M_alt 'P 1 21/m 1'
_atom_sites_solution_hydrogens geom
_cell_angle_alpha 90
_cell_angle_beta 100.120(6)
_cell_angle_gamma 90
_cell_formula_units_Z 2
_cell_length_a 8.9812(5)
_cell_length_b 6.5212(3)
_cell_length_c 10.6167(6)
_cell_measurement_reflns_used 1469
_cell_measurement_temperature 293(2)
_cell_measurement_theta_max 28.6100
_cell_measurement_theta_min 2.3130
_cell_volume 612.13(6)
_computing_cell_refinement 'CrysAlisPro 1.171.38.41k (Rigaku OD, 2015)[1]'
_computing_data_collection 'CrysAlisPro 1.171.38.41k (Rigaku OD, 2015)[1]'
_computing_data_reduction 'CrysAlisPro 1.171.38.41k (Rigaku OD, 2015)[1]'
_computing_molecular_graphics 'Olex2 (Dolomanov et al., 2009)[2]'
_computing_publication_material 'Olex2 (Dolomanov et al., 2009)[2]'
_computing_structure_refinement 'ShelXL (Sheldrick, 2015)[3]'
_computing_structure_solution 'ShelXT (Sheldrick, 2015)[4]'
_diffrn_ambient_temperature 293(2)
_diffrn_detector 'CCD plate'
_diffrn_detector_area_resol_mean 8.1151
_diffrn_detector_type EosS2
_diffrn_measured_fraction_theta_full 0.992
_diffrn_measured_fraction_theta_max 0.841
_diffrn_measurement_details
;
List of Runs (angles in degrees, time in seconds):

  # Type    Start    End  Width  t~exp~   \w     \q     \k     \f   Frames
--------------------------------------------------------------------------
  1  \w    -68.00 -35.00   1.00    1.21    --  -17.60-178.00-150.00   33
  2  \w    -46.00  48.00   1.00    1.21    --  -17.60  19.00  90.00   94
  3  \w    -73.00   1.00   1.00    1.21    --  -17.60 -38.00  60.00   74
;
_diffrn_measurement_device 'four-circle diffractometer'
_diffrn_measurement_device_type 'New Xcalibur, EosS2'
_diffrn_measurement_method '\w scans'
_diffrn_orient_matrix_type 'CrysAlisPro convention (1999,Acta A55,543-557)'
_diffrn_orient_matrix_UB_11 0.0457737000
_diffrn_orient_matrix_UB_12 0.0131169000
_diffrn_orient_matrix_UB_13 -0.0475085000
_diffrn_orient_matrix_UB_21 0.0579133000
_diffrn_orient_matrix_UB_22 -0.0592966000
_diffrn_orient_matrix_UB_23 0.0371551000
_diffrn_orient_matrix_UB_31 -0.0313674000
_diffrn_orient_matrix_UB_32 -0.0901258000
_diffrn_orient_matrix_UB_33 -0.0312753000
_diffrn_radiation_monochromator graphite
_diffrn_radiation_probe x-ray
_diffrn_radiation_type MoK\a
_diffrn_radiation_wavelength 0.71073
_diffrn_reflns_av_R_equivalents 0.0290
_diffrn_reflns_av_unetI/netI 0.0529
_diffrn_reflns_Laue_measured_fraction_full 0.992
_diffrn_reflns_Laue_measured_fraction_max 0.841
_diffrn_reflns_limit_h_max 12
_diffrn_reflns_limit_h_min -8
_diffrn_reflns_limit_k_max 8
_diffrn_reflns_limit_k_min -8
_diffrn_reflns_limit_l_max 6
_diffrn_reflns_limit_l_min -14
_diffrn_reflns_number 2729
_diffrn_reflns_point_group_measured_fraction_full 0.992
_diffrn_reflns_point_group_measured_fraction_max 0.841
_diffrn_reflns_theta_full 26.000
_diffrn_reflns_theta_max 29.272
_diffrn_reflns_theta_min 1.949
_diffrn_source 'fine-focus sealed X-ray tube'
_diffrn_source_type 'Enhance (Mo) X-ray Source'
_exptl_absorpt_coefficient_mu 2.069
_exptl_absorpt_correction_T_max 1.00000
_exptl_absorpt_correction_T_min 0.88163
_exptl_absorpt_correction_type multi-scan
_exptl_absorpt_process_details
;
CrysAlisPro 1.171.38.41k (Rigaku Oxford Diffraction, 2015)
Empirical absorption correction using spherical harmonics,
 implemented in SCALE3 ABSPACK scaling algorithm.
;
_exptl_crystal_colour 'translucent dark yellow'
_exptl_crystal_density_diffrn 2.144
_exptl_crystal_description cube
_exptl_crystal_F_000 386
_exptl_crystal_size_max 0.4
_exptl_crystal_size_mid 0.31
_exptl_crystal_size_min 0.22
_refine_diff_density_max 1.005
_refine_diff_density_min -0.947
_refine_diff_density_rms 0.129
_refine_ls_extinction_coef .
_refine_ls_extinction_method none
_refine_ls_goodness_of_fit_ref 1.062
_refine_ls_hydrogen_treatment constr
_refine_ls_matrix_type full
_refine_ls_number_parameters 118
_refine_ls_number_reflns 1520
_refine_ls_number_restraints 18
_refine_ls_restrained_S_all 1.134
_refine_ls_R_factor_all 0.0454
_refine_ls_R_factor_gt 0.0391
_refine_ls_shift/su_max 0.000
_refine_ls_shift/su_mean 0.000
_refine_ls_structure_factor_coef Fsqd
_refine_ls_weighting_details 'w=1/[\s^2^(Fo^2^)+(0.0096P)^2^+1.7057P] where P=(Fo^2^+2Fc^2^)/3'
_refine_ls_weighting_scheme calc
_refine_ls_wR_factor_gt 0.0747
_refine_ls_wR_factor_ref 0.0783
_reflns_Friedel_coverage 0.000
_reflns_Friedel_fraction_full .
_reflns_Friedel_fraction_max .
_reflns_number_gt 1342
_reflns_number_total 1520
_reflns_threshold_expression 'I > 2\s(I)'
_cod_data_source_file suppl_j_ncrs-2021-0338_suppl.cif
_cod_data_source_block lym0912-d1
_cod_database_code 8104604
_chemical_oxdiff_formula 'C H N O Mo W Mn Co P V'
_shelx_space_group_comment
;
The symmetry employed for this shelxl refinement is uniquely defined
by the following loop, which should always be used as a source of
symmetry information in preference to the above space-group names.
They are only intended as comments.
;
_reflns_odcompleteness_completeness 100.00
_reflns_odcompleteness_iscentric 1
_reflns_odcompleteness_theta 26.32
_olex2_refinement_description
;
1. Fixed Uiso
 At 1.2 times of:
  All C(H) groups
2. Uiso/Uaniso restraints and constraints
O1 \\sim Mn1 \\sim Mo1: within 3.8A with sigma of 0.002 and sigma for terminal
atoms of 0.004
3.a Aromatic/amide H refined with riding coordinates:
 C1(H1), C2(H2), C3(H3), C5(H5), C6(H6), C8(H8), C9(H9), C10(H10)
;

loop_
_space_group_symop_operation_xyz
'x, y, z'
'-x, y+1/2, -z'
'-x, -y, -z'
'x, -y-1/2, z'

loop_
_atom_site_label
_atom_site_type_symbol
_atom_site_fract_x
_atom_site_fract_y
_atom_site_fract_z
_atom_site_U_iso_or_equiv
_atom_site_adp_type
_atom_site_occupancy
_atom_site_site_symmetry_order
_atom_site_calc_flag
_atom_site_refinement_flags_posn
_atom_site_refinement_flags_adp
_atom_site_refinement_flags_occupancy
_atom_site_disorder_assembly
_atom_site_disorder_group
Mn1 Mn 0.19766(9) 0.7500 0.16874(8) 0.0209(2) Uani 1 2 d S TU P . .
Mo1 Mo -0.00443(5) 0.2500 0.17991(4) 0.01716(14) Uani 1 2 d S TU P . .
C1 C 0.4663(7) 0.7500 0.0065(6) 0.0307(14) Uani 1 2 d S T P . .
H1 H 0.3891 0.7500 -0.0646 0.037 Uiso 1 2 calc RS T P . .
C2 C 0.6170(8) 0.7500 -0.0123(6) 0.0371(16) Uani 1 2 d S T P . .
H2 H 0.6377 0.7500 -0.0952 0.044 Uiso 1 2 calc RS T P . .
C3 C 0.7336(8) 0.7500 0.0888(6) 0.0356(15) Uani 1 2 d S T P . .
H3 H 0.8334 0.7500 0.0760 0.043 Uiso 1 2 calc RS T P . .
C4 C 0.6992(6) 0.7500 0.2142(6) 0.0266(13) Uani 1 2 d S T P . .
C5 C 0.8112(7) 0.7500 0.3289(6) 0.0365(16) Uani 1 2 d S T P . .
H5 H 0.9129 0.7500 0.3217 0.044 Uiso 1 2 calc RS T P . .
C6 C 0.7752(7) 0.7500 0.4441(6) 0.0332(15) Uani 1 2 d S T P . .
H6 H 0.8513 0.7500 0.5159 0.040 Uiso 1 2 calc RS T P . .
C7 C 0.6176(6) 0.7500 0.4599(6) 0.0228(12) Uani 1 2 d S T P . .
C8 C 0.5726(7) 0.7500 0.5803(6) 0.0249(12) Uani 1 2 d S T P . .
H8 H 0.6447 0.7500 0.6548 0.030 Uiso 1 2 calc RS T P . .
C9 C 0.4236(7) 0.7500 0.5868(6) 0.0302(14) Uani 1 2 d S T P . .
H9 H 0.3922 0.7500 0.6657 0.036 Uiso 1 2 calc RS T P . .
C10 C 0.3172(7) 0.7500 0.4731(6) 0.0269(13) Uani 1 2 d S T P . .
H10 H 0.2150 0.7500 0.4788 0.032 Uiso 1 2 calc RS T P . .
C11 C 0.5042(6) 0.7500 0.3515(5) 0.0202(11) Uani 1 2 d S T P . .
C12 C 0.5446(6) 0.7500 0.2258(5) 0.0202(11) Uani 1 2 d S T P . .
N1 N 0.4303(5) 0.7500 0.1223(4) 0.0226(10) Uani 1 2 d S T P . .
N2 N 0.3546(5) 0.7500 0.3588(5) 0.0212(10) Uani 1 2 d S T P . .
O1 O 0.1094(3) 0.4728(4) 0.2096(3) 0.0303(5) Uani 1 1 d . U . . .
O2 O -0.1344(6) 0.2500 0.2788(5) 0.0580(16) Uani 1 2 d S T P . .
O3 O -0.1010(6) 0.2500 0.0217(4) 0.0483(13) Uani 1 2 d S T P . .

loop_
_atom_site_aniso_label
_atom_site_aniso_U_11
_atom_site_aniso_U_22
_atom_site_aniso_U_33
_atom_site_aniso_U_23
_atom_site_aniso_U_13
_atom_site_aniso_U_12
Mn1 0.0174(4) 0.0178(4) 0.0248(5) 0.000 -0.0038(3) 0.000
Mo1 0.0168(2) 0.0167(2) 0.0174(2) 0.000 0.00107(18) 0.000
C1 0.036(3) 0.029(3) 0.023(3) 0.000 -0.004(3) 0.000
C2 0.048(4) 0.036(3) 0.028(4) 0.000 0.008(3) 0.000
C3 0.034(3) 0.038(4) 0.038(4) 0.000 0.013(3) 0.000
C4 0.021(3) 0.022(3) 0.035(3) 0.000 -0.002(2) 0.000
C5 0.018(3) 0.047(4) 0.042(4) 0.000 -0.002(3) 0.000
C6 0.018(3) 0.042(4) 0.034(4) 0.000 -0.011(3) 0.000
C7 0.021(3) 0.017(2) 0.030(3) 0.000 0.002(2) 0.000
C8 0.026(3) 0.023(3) 0.023(3) 0.000 -0.004(2) 0.000
C9 0.040(4) 0.032(3) 0.019(3) 0.000 0.007(3) 0.000
C10 0.029(3) 0.023(3) 0.027(3) 0.000 0.001(3) 0.000
C11 0.024(3) 0.014(2) 0.022(3) 0.000 0.001(2) 0.000
C12 0.020(3) 0.015(2) 0.026(3) 0.000 0.005(2) 0.000
N1 0.026(2) 0.020(2) 0.021(2) 0.000 0.003(2) 0.000
N2 0.019(2) 0.018(2) 0.026(3) 0.000 0.002(2) 0.000
O1 0.0302(11) 0.0238(10) 0.0332(11) 0.0010(10) -0.0048(10) -0.0058(10)
O2 0.060(3) 0.054(3) 0.074(4) 0.000 0.050(3) 0.000
O3 0.054(3) 0.048(3) 0.032(3) 0.000 -0.022(2) 0.000

loop_
_atom_type_symbol
_atom_type_description
_atom_type_scat_dispersion_real
_atom_type_scat_dispersion_imag
_atom_type_scat_source
C C 0.0033 0.0016 'International Tables Vol C Tables 4.2.6.8 and 6.1.1.4'
H H 0.0000 0.0000 'International Tables Vol C Tables 4.2.6.8 and 6.1.1.4'
N N 0.0061 0.0033 'International Tables Vol C Tables 4.2.6.8 and 6.1.1.4'
O O 0.0106 0.0060 'International Tables Vol C Tables 4.2.6.8 and 6.1.1.4'
Mn Mn 0.3368 0.7283 'International Tables Vol C Tables 4.2.6.8 and 6.1.1.4'
Mo Mo -1.6832 0.6857 'International Tables Vol C Tables 4.2.6.8 and 6.1.1.4'

loop_
_geom_angle_atom_site_label_1
_geom_angle_atom_site_label_2
_geom_angle_atom_site_label_3
_geom_angle
_geom_angle_site_symmetry_1
_geom_angle_site_symmetry_3
N1 Mn1 N2 74.60(17) . .
O1 Mn1 N1 117.32(8) . .
O1 Mn1 N1 117.32(8) 4_575 .
O1 Mn1 N2 90.85(10) . .
O1 Mn1 N2 90.85(10) 4_575 .
O1 Mn1 O1 123.65(17) . 4_575
O1 Mn1 O3 95.51(11) 4_575 3_565
O1 Mn1 O3 95.51(11) . 3_565
O3 Mn1 N1 91.9(2) 3_565 .
O3 Mn1 N2 166.5(2) 3_565 .
O1 Mo1 O1 110.09(18) 4_565 .
O2 Mo1 O1 109.09(14) . 4_565
O2 Mo1 O1 109.09(14) . .
O2 Mo1 O3 108.3(3) . .
O3 Mo1 O1 110.11(12) . 4_565
O3 Mo1 O1 110.11(13) . .
C2 C1 H1 119.0 . .
N1 C1 H1 119.0 . .
N1 C1 C2 122.1(6) . .
C1 C2 H2 119.5 . .
C3 C2 C1 121.0(6) . .
C3 C2 H2 119.5 . .
C2 C3 H3 120.8 . .
C2 C3 C4 118.4(6) . .
C4 C3 H3 120.8 . .
C3 C4 C5 124.1(6) . .
C12 C4 C3 117.4(5) . .
C12 C4 C5 118.5(6) . .
C4 C5 H5 118.8 . .
C6 C5 C4 122.4(6) . .
C6 C5 H5 118.8 . .
C5 C6 H6 119.7 . .
C5 C6 C7 120.6(6) . .
C7 C6 H6 119.7 . .
C8 C7 C6 123.1(5) . .
C11 C7 C6 119.2(5) . .
C11 C7 C8 117.7(5) . .
C7 C8 H8 120.3 . .
C9 C8 C7 119.4(5) . .
C9 C8 H8 120.3 . .
C8 C9 H9 120.4 . .
C8 C9 C10 119.2(6) . .
C10 C9 H9 120.4 . .
C9 C10 H10 118.4 . .
N2 C10 C9 123.3(6) . .
N2 C10 H10 118.4 . .
C7 C11 C12 119.8(5) . .
N2 C11 C7 122.5(5) . .
N2 C11 C12 117.7(5) . .
C4 C12 C11 119.3(5) . .
N1 C12 C4 122.7(5) . .
N1 C12 C11 118.0(5) . .
C1 N1 Mn1 126.6(4) . .
C1 N1 C12 118.4(5) . .
C12 N1 Mn1 115.0(4) . .
C10 N2 Mn1 127.3(4) . .
C10 N2 C11 117.9(5) . .
C11 N2 Mn1 114.7(4) . .
Mo1 O1 Mn1 156.51(16) . .
Mo1 O3 Mn1 175.4(3) . 3_565

loop_
_geom_bond_atom_site_label_1
_geom_bond_atom_site_label_2
_geom_bond_distance
_geom_bond_site_symmetry_2
Mn1 N1 2.230(5) .
Mn1 N2 2.249(5) .
Mn1 O1 2.051(3) .
Mn1 O1 2.051(3) 4_575
Mn1 O3 2.055(4) 3_565
Mo1 O1 1.773(3) 4_565
Mo1 O1 1.773(3) .
Mo1 O2 1.701(4) .
Mo1 O3 1.750(4) .
C1 H1 0.9300 .
C1 C2 1.403(9) .
C1 N1 1.325(7) .
C2 H2 0.9300 .
C2 C3 1.362(9) .
C3 H3 0.9300 .
C3 C4 1.418(8) .
C4 C5 1.437(8) .
C4 C12 1.416(8) .
C5 H5 0.9300 .
C5 C6 1.318(9) .
C6 H6 0.9300 .
C6 C7 1.455(8) .
C7 C8 1.407(8) .
C7 C11 1.397(8) .
C8 H8 0.9300 .
C8 C9 1.351(8) .
C9 H9 0.9300 .
C9 C10 1.402(8) .
C10 H10 0.9300 .
C10 N2 1.315(7) .
C11 C12 1.442(7) .
C11 N2 1.360(7) .
C12 N1 1.365(7) .
O3 Mn1 2.055(4) 3_565

loop_
_geom_torsion_atom_site_label_1
_geom_torsion_atom_site_label_2
_geom_torsion_atom_site_label_3
_geom_torsion_atom_site_label_4
_geom_torsion
_geom_torsion_site_symmetry_1
_geom_torsion_site_symmetry_2
_geom_torsion_site_symmetry_3
_geom_torsion_site_symmetry_4
C1 C2 C3 C4 0.000(0) . . . .
C2 C1 N1 Mn1 180.0 . . . .
C2 C1 N1 C12 0.000(0) . . . .
C2 C3 C4 C5 180.000(1) . . . .
C2 C3 C4 C12 0.000(1) . . . .
C3 C4 C5 C6 180.000(1) . . . .
C3 C4 C12 C11 180.000(1) . . . .
C3 C4 C12 N1 0.000(1) . . . .
C4 C5 C6 C7 0.000(1) . . . .
C4 C12 N1 Mn1 180.000(0) . . . .
C4 C12 N1 C1 0.000(0) . . . .
C5 C4 C12 C11 0.000(1) . . . .
C5 C4 C12 N1 180.000(1) . . . .
C5 C6 C7 C8 180.000(1) . . . .
C5 C6 C7 C11 0.000(1) . . . .
C6 C7 C8 C9 180.000(1) . . . .
C6 C7 C11 C12 0.000(1) . . . .
C6 C7 C11 N2 180.000(1) . . . .
C7 C8 C9 C10 0.000(2) . . . .
C7 C11 C12 C4 0.000(1) . . . .
C7 C11 C12 N1 180.000(1) . . . .
C7 C11 N2 Mn1 180.000(1) . . . .
C7 C11 N2 C10 0.000(1) . . . .
C8 C7 C11 C12 180.000(1) . . . .
C8 C7 C11 N2 0.000(1) . . . .
C8 C9 C10 N2 0.000(2) . . . .
C9 C10 N2 Mn1 180.000(1) . . . .
C9 C10 N2 C11 0.000(1) . . . .
C11 C7 C8 C9 0.000(2) . . . .
C11 C12 N1 Mn1 0.000(0) . . . .
C11 C12 N1 C1 180.000(1) . . . .
C12 C4 C5 C6 0.000(1) . . . .
C12 C11 N2 Mn1 0.000(1) . . . .
C12 C11 N2 C10 180.000(1) . . . .
N1 C1 C2 C3 0.000(0) . . . .
N2 C11 C12 C4 180.000(1) . . . .
N2 C11 C12 N1 0.000(1) . . . .
O1 Mo1 O1 Mn1 124.6(4) 4_565 . . .
O2 Mo1 O1 Mn1 -115.7(5) . . . .
O3 Mo1 O1 Mn1 3.1(5) . . . .
